data_7116762
loop_
_publ_author_name
'Pablo Barrio'
'Elsa Rodriguez'
'Kodai Saito'
'Santos Fustero'
'Takahiko Akiyama'

_publ_section_title
;
 Gamma-Silylboronates in the chiral Bronsted acid-catalysed allylboration
 of aldehydes
;
_journal_name_full Chem.Commun.
_journal_page_first 5246
_journal_paper_doi 10.1039/C4cc08598A
_journal_volume 51
_journal_year 2015
_chemical_absolute_configuration ad
_chemical_compound_source 'synthesis as described'
_chemical_formula_moiety 'C13 H19 N1 O3 S1'
_chemical_formula_sum 'C13 H19 N O3 S'
_chemical_formula_weight 269.35
_chemical_name_systematic
;
 ?
;
_space_group_IT_number 19
_symmetry_cell_setting orthorhombic
_symmetry_Int_Tables_number 19
_symmetry_space_group_name_Hall 'P 2ac 2ab'
_symmetry_space_group_name_H-M 'P 21 21 21'
_atom_sites_solution_hydrogens geom
_atom_sites_solution_primary direct
_atom_sites_solution_secondary difmap
_audit_creation_date 2014-10-20T11:22:34-00:00
_audit_creation_method 'WinGX routine CIF_UPDATE'
_audit_update_record
;
2014-10-30 deposited with the CCDC.
2014-11-26 downloaded from the CCDC.
;
_cell_angle_alpha 90
_cell_angle_beta 90
_cell_angle_gamma 90
_cell_formula_units_Z 8
_cell_length_a 11.3743(2)
_cell_length_b 14.0235(2)
_cell_length_c 18.6496(3)
_cell_measurement_reflns_used 17568
_cell_measurement_temperature 100(2)
_cell_measurement_theta_max 76.261
_cell_measurement_theta_min 3.905
_cell_measurement_wavelength 1.54184
_cell_volume 2974.75(8)
_computing_cell_refinement 'CrysAlis Pro (Oxford Diffraction Ltd., 2011)'
_computing_data_collection 'CrysAlis Pro (Oxford Diffraction Ltd., 2011)'
_computing_data_reduction 'CrysAlis Pro (Oxford Diffraction Ltd., 2011)'
_computing_molecular_graphics 'Diamond v.3.2f (Crystal Impact GbR, 2008)'
_computing_publication_material 'WinGX publication routines (Farrugia, 1999)'
_computing_structure_refinement 'SHELXL-97 (Sheldrick, 2008)'
_computing_structure_solution 'OLEX2 (Dolomanov et al, 2009)'
_diffrn_ambient_temperature 100(2)
_diffrn_detector 'CCD plate'
_diffrn_detector_area_resol_mean 5.2012
_diffrn_detector_type Atlas
_diffrn_measured_fraction_theta_full 0.998
_diffrn_measured_fraction_theta_max 0.998
_diffrn_measurement_details
;
  1 omega  -27.00   50.00   1.0000    1.0000
omega____ theta____ kappa____ phi______ frames
    -       40.8256  -37.0000  -90.0000 77

  2 omega   81.00  112.00   1.0000    1.0000
omega____ theta____ kappa____ phi______ frames
    -       40.8256  162.0000   -7.0000 31

  3 omega   -4.00   83.00   1.0000    1.0000
omega____ theta____ kappa____ phi______ frames
    -       40.8256  -99.0000   60.0000 87

  4 omega  -33.00   -8.00   1.0000    4.0000
omega____ theta____ kappa____ phi______ frames
    -      -83.0000   45.0000 -120.0000 25

  5 omega   36.00   69.00   1.0000    4.0000
omega____ theta____ kappa____ phi______ frames
    -      113.0000  -30.0000  -90.0000 33

  6 omega   91.00  140.00   1.0000    4.0000
omega____ theta____ kappa____ phi______ frames
    -      113.0000   45.0000  -60.0000 49

  7 omega   35.00   63.00   1.0000    4.0000
omega____ theta____ kappa____ phi______ frames
    -      113.0000  -30.0000  -30.0000 28

  8 omega   35.00   69.00   1.0000    4.0000
omega____ theta____ kappa____ phi______ frames
    -      113.0000  -30.0000 -120.0000 34

  9 omega   93.00  147.00   1.0000    4.0000
omega____ theta____ kappa____ phi______ frames
    -      113.0000   30.0000 -120.0000 54

 10 omega   42.00   69.00   1.0000    4.0000
omega____ theta____ kappa____ phi______ frames
    -      113.0000  -45.0000 -150.0000 27

 11 omega   81.00  148.00   1.0000    4.0000
omega____ theta____ kappa____ phi______ frames
    -      113.0000  111.0000    0.0000 67

 12 omega   97.00  158.00   1.0000    4.0000
omega____ theta____ kappa____ phi______ frames
    -      113.0000   30.0000   90.0000 61

 13 omega   34.00  144.00   1.0000    4.0000
omega____ theta____ kappa____ phi______ frames
    -      113.0000  -77.0000 -150.0000 110

 14 omega   39.00   65.00   1.0000    4.0000
omega____ theta____ kappa____ phi______ frames
    -      113.0000  -30.0000  -60.0000 26

 15 omega  -34.00   58.00   1.0000    1.0000
omega____ theta____ kappa____ phi______ frames
    -       40.8256  -37.0000   60.0000 92

 16 omega  -17.00   10.00   1.0000    1.0000
omega____ theta____ kappa____ phi______ frames
    -       40.8256  -57.0000  -60.0000 27

 17 omega   11.00   37.00   1.0000    1.0000
omega____ theta____ kappa____ phi______ frames
    -       40.8256  -99.0000  -90.0000 26

 18 omega   19.00  112.00   1.0000    1.0000
omega____ theta____ kappa____ phi______ frames
    -       40.8256   57.0000 -150.0000 93

 19 omega   44.00   82.00   1.0000    1.0000
omega____ theta____ kappa____ phi______ frames
    -       40.8256  -99.0000  -90.0000 38

 20 omega  -50.00   -8.00   1.0000    4.0000
omega____ theta____ kappa____ phi______ frames
    -      -83.0000   30.0000   60.0000 42

 21 omega  126.00  156.00   1.0000    4.0000
omega____ theta____ kappa____ phi______ frames
    -      113.0000   45.0000    0.0000 30

 22 omega   88.00  115.00   1.0000    4.0000
omega____ theta____ kappa____ phi______ frames
    -      113.0000 -111.0000  -60.0000 27

 23 omega   35.00   60.00   1.0000    4.0000
omega____ theta____ kappa____ phi______ frames
    -      113.0000  -30.0000  150.0000 25

 24 omega   74.00  101.00   1.0000    4.0000
omega____ theta____ kappa____ phi______ frames
    -      113.0000  -94.0000   90.0000 27

 25 omega   99.00  126.00   1.0000    4.0000
omega____ theta____ kappa____ phi______ frames
    -      113.0000  -77.0000  -60.0000 27

 26 omega   96.00  122.00   1.0000    4.0000
omega____ theta____ kappa____ phi______ frames
    -      113.0000   45.0000    0.0000 26

 27 omega   41.00   66.00   1.0000    4.0000
omega____ theta____ kappa____ phi______ frames
    -      113.0000  -30.0000  120.0000 25

 28 omega   40.00  100.00   1.0000    4.0000
omega____ theta____ kappa____ phi______ frames
    -      113.0000  -61.0000  120.0000 60

 29 omega   42.00   69.00   1.0000    4.0000
omega____ theta____ kappa____ phi______ frames
    -      113.0000  -30.0000 -150.0000 27

 30 omega   82.00  158.00   1.0000    4.0000
omega____ theta____ kappa____ phi______ frames
    -      113.0000   30.0000  150.0000 76

 31 omega  118.00  143.00   1.0000    4.0000
omega____ theta____ kappa____ phi______ frames
    -      113.0000  -61.0000  120.0000 25

 32 omega   46.00   83.00   1.0000    4.0000
omega____ theta____ kappa____ phi______ frames
    -      113.0000  -77.0000  -60.0000 37

 33 omega   54.00  116.00   1.0000    4.0000
omega____ theta____ kappa____ phi______ frames
    -      113.0000 -111.0000   30.0000 62

 34 omega   68.00  113.00   1.0000    4.0000
omega____ theta____ kappa____ phi______ frames
    -      113.0000 -111.0000 -180.0000 45

 35 omega   50.00  138.00   1.0000    4.0000
omega____ theta____ kappa____ phi______ frames
    -      113.0000  -61.0000    0.0000 88

;
_diffrn_measurement_device '\k-geometry diffractometer'
_diffrn_measurement_device_type 'Agilent SuperNova'
_diffrn_measurement_method '\w scans'
_diffrn_orient_matrix_UB_11 0.0390817
_diffrn_orient_matrix_UB_12 -0.0278747
_diffrn_orient_matrix_UB_13 -0.0762178
_diffrn_orient_matrix_UB_21 0.0499939
_diffrn_orient_matrix_UB_22 -0.0943313
_diffrn_orient_matrix_UB_23 0.0290997
_diffrn_orient_matrix_UB_31 -0.1198383
_diffrn_orient_matrix_UB_32 -0.0486946
_diffrn_orient_matrix_UB_33 -0.0128008
_diffrn_radiation_monochromator 'Multilayer optics'
_diffrn_radiation_probe x-ray
_diffrn_radiation_source 'Nova (Cu) X-ray micro-source'
_diffrn_radiation_type CuK\a
_diffrn_radiation_wavelength 1.54184
_diffrn_reflns_av_R_equivalents 0.0573
_diffrn_reflns_av_unetI/netI 0.0361
_diffrn_reflns_limit_h_max 12
_diffrn_reflns_limit_h_min -13
_diffrn_reflns_limit_k_max 17
_diffrn_reflns_limit_k_min -17
_diffrn_reflns_limit_l_max 22
_diffrn_reflns_limit_l_min -22
_diffrn_reflns_number 26822
_diffrn_reflns_theta_full 70.98
_diffrn_reflns_theta_max 70.98
_diffrn_reflns_theta_min 3.94
_diffrn_source_current 0.8
_diffrn_source_power 0.04
_diffrn_source_voltage 50
_exptl_absorpt_coefficient_mu 1.946
_exptl_absorpt_correction_T_max 0.849
_exptl_absorpt_correction_T_min 0.6
_exptl_absorpt_correction_type analytical
_exptl_absorpt_process_details
;
        CrysAlisPro, Agilent Technologies,
        Version 1.171.36.24 (release 03-12-2012 CrysAlis171 .NET)
        (compiled Dec  3 2012,18:21:49)
Analytical numeric absorption correction using a multifaceted crystal
                        model based on expressions derived by R.C. Clark & J.S.
        (Clark, R. C. & Reid, J. S. (1995). Acta Cryst. A51, 887-897)
;
_exptl_crystal_colour colourless
_exptl_crystal_density_diffrn 1.203
_exptl_crystal_density_method 'not measured'
_exptl_crystal_description prism
_exptl_crystal_F_000 1152
_exptl_crystal_size_max 0.4831
_exptl_crystal_size_mid 0.1261
_exptl_crystal_size_min 0.1021
_refine_diff_density_max 0.346
_refine_diff_density_min -0.435
_refine_diff_density_rms 0.06
_refine_ls_abs_structure_details
;
The Friedel pair coverage of the experiment is almost complete (100%).
Analysis of the absolute structure using likelihood methods
(Hooft, Straver & Spek, 2008) was performed using PLATON (Spek, 2011).
 The results indicated that the absolute structure had been correctly
 assigned. The method calculated that the probability that the structure 
is inverted is smaller than 10-99. The absolute structure parameter y 
(Hooft, Straver & Spek, 2008) was calculated using PLATON (Spek,
2010). The resulting value was y=0.160(7), which together with Flack parameter 
value, indicate that the absolute structure has sureley been determined 
correctly.

Flack, H. D. (1983), Acta Cryst. A39, 876-881
Flack & G. Bernardinelli, Acta Cryst. 1999, A55, 908-915; 
H. D. Flack & G. Bernardinelli, J. Appl. Cryst. 2000, 33, 1143-1148.

R. W. W. Hooft, L. H. Straver & A. L. Spek, J. Appl. Cryst. 2008, 41, 96-103
A. L. Spek (2010) PLATON, Utrecht, The Netherlands; 
A. L. Spek, J. Appl. Cryst. 2003, 36, 7-13
A. L. Thompson & D. J. Watkin, Tetrahedron: Asymmetry 2009, 20, 712--717

;
_refine_ls_abs_structure_Flack 0.154(14)
_refine_ls_extinction_method none
_refine_ls_goodness_of_fit_ref 1.06
_refine_ls_hydrogen_treatment noref
_refine_ls_matrix_type full
_refine_ls_number_parameters 349
_refine_ls_number_reflns 5729
_refine_ls_number_restraints 4
_refine_ls_restrained_S_all 1.064
_refine_ls_R_factor_all 0.0393
_refine_ls_R_factor_gt 0.0386
_refine_ls_shift/su_max 0.001
_refine_ls_shift/su_mean 0
_refine_ls_structure_factor_coef Fsqd
_refine_ls_weighting_details 'calc w=1/[\s^2^(Fo^2^)+(0.0804P)^2^+0.3357P] where P=(Fo^2^+2Fc^2^)/3'
_refine_ls_weighting_scheme calc
_refine_ls_wR_factor_gt 0.1124
_refine_ls_wR_factor_ref 0.1139
_reflns_number_gt 5603
_reflns_number_total 5729
_reflns_threshold_expression >2\s(I)
_cod_data_source_file c4cc08598a2-1.cif
_cod_data_source_block a2014296_er1249
_cod_database_code 7116762

loop_
_symmetry_equiv_pos_as_xyz
'x, y, z'
'-x+1/2, -y, z+1/2'
'x+1/2, -y+1/2, -z'
'-x, y+1/2, -z+1/2'

loop_
_atom_site_label
_atom_site_type_symbol
_atom_site_fract_x
_atom_site_fract_y
_atom_site_fract_z
_atom_site_U_iso_or_equiv
_atom_site_adp_type
_atom_site_occupancy
_atom_site_symmetry_multiplicity
_atom_site_calc_flag
_atom_site_refinement_flags
S1B S 0.17034(5) 0.45325(4) 0.33568(2) 0.02853(13) Uani 1 1 d U
O1B O 0.04471(12) 0.42643(9) 0.18364(7) 0.0219(3) Uani 1 1 d .
H1B H 0.0409 0.397 0.1445 0.033 Uiso 1 1 calc R
O2B O 0.05066(14) 0.80440(11) -0.05775(8) 0.0311(3) Uani 1 1 d .
O3B O 0.23803(14) 0.81982(12) -0.04301(8) 0.0312(3) Uani 1 1 d .
N1B N 0.14309(15) 0.78089(11) -0.02941(8) 0.0209(3) Uani 1 1 d .
C1B C 0.14997(16) 0.53782(13) 0.25679(9) 0.0182(3) Uani 1 1 d U
H1BA H 0.221 0.5798 0.2556 0.022 Uiso 1 1 calc R
C2B C 0.14488(16) 0.48661(12) 0.18364(9) 0.0168(3) Uani 1 1 d .
H2B H 0.2168 0.4463 0.1783 0.02 Uiso 1 1 calc R
C3B C 0.14296(15) 0.55957(12) 0.12375(9) 0.0153(3) Uani 1 1 d .
C4B C 0.24837(16) 0.60136(13) 0.10234(9) 0.0180(3) Uani 1 1 d .
H4B H 0.3203 0.5799 0.1226 0.022 Uiso 1 1 calc R
C5B C 0.24976(16) 0.67416(13) 0.05164(9) 0.0179(3) Uani 1 1 d .
H5B H 0.3214 0.7034 0.0374 0.021 Uiso 1 1 calc R
C6B C 0.14328(16) 0.70251(12) 0.02260(9) 0.0166(3) Uani 1 1 d .
C7B C 0.03729(17) 0.66094(13) 0.04129(10) 0.0203(4) Uani 1 1 d .
H7B H -0.0341 0.6812 0.0197 0.024 Uiso 1 1 calc R
C8B C 0.03793(16) 0.58884(13) 0.09239(10) 0.0197(3) Uani 1 1 d .
H8B H -0.0338 0.5593 0.106 0.024 Uiso 1 1 calc R
C9B C 0.04587(18) 0.60223(13) 0.26901(9) 0.0204(4) Uani 1 1 d .
H9B H -0.0299 0.5781 0.2575 0.025 Uiso 1 1 calc R
C10B C 0.0527(2) 0.69034(15) 0.29473(12) 0.0294(4) Uani 1 1 d .
C11B C 0.0338(2) 0.39080(18) 0.36210(12) 0.0370(5) Uani 1 1 d U
H11A H -0.027 0.4378 0.3738 0.056 Uiso 1 1 calc R
H11B H 0.0493 0.3508 0.4042 0.056 Uiso 1 1 calc R
H11C H 0.0068 0.3507 0.3224 0.056 Uiso 1 1 calc R
C12B C 0.2218(2) 0.52993(17) 0.41195(11) 0.0331(5) Uani 1 1 d .
H12A H 0.2844 0.5724 0.3952 0.05 Uiso 1 1 calc R
H12B H 0.252 0.4893 0.4506 0.05 Uiso 1 1 calc R
H12C H 0.1559 0.568 0.4299 0.05 Uiso 1 1 calc R
C13B C 0.2853(2) 0.36365(17) 0.31053(12) 0.0357(5) Uani 1 1 d .
H13A H 0.2562 0.3238 0.2712 0.054 Uiso 1 1 calc R
H13B H 0.3032 0.3234 0.3521 0.054 Uiso 1 1 calc R
H13C H 0.3568 0.3969 0.2952 0.054 Uiso 1 1 calc R
S1A S 0.60737(4) 0.57087(4) 0.32434(2) 0.02898(13) Uani 1 1 d U
O1A O 0.73890(12) 0.56899(9) 0.17308(7) 0.0231(3) Uani 1 1 d .
H1A H 0.7385 0.601 0.135 0.035 Uiso 1 1 calc R
O2A O 0.71284(12) 0.17087(10) -0.04675(7) 0.0234(3) Uani 1 1 d .
O3A O 0.52413(12) 0.18467(11) -0.05181(7) 0.0261(3) Uani 1 1 d .
N1A N 0.62099(14) 0.20834(11) -0.02808(7) 0.0175(3) Uani 1 1 d .
C1A C 0.62680(17) 0.47308(13) 0.25418(9) 0.0198(3) Uani 1 1 d U
H1AA H 0.5548 0.4322 0.2561 0.024 Uiso 1 1 calc R
C2A C 0.63492(16) 0.51355(12) 0.17718(9) 0.0180(3) Uani 1 1 d .
H2A H 0.5658 0.5562 0.1687 0.022 Uiso 1 1 calc R
C3A C 0.63271(16) 0.43392(12) 0.12216(9) 0.0168(3) Uani 1 1 d .
C4A C 0.52614(17) 0.40458(14) 0.09304(11) 0.0231(4) Uani 1 1 d .
H4A H 0.4557 0.4359 0.1069 0.028 Uiso 1 1 calc R
C5A C 0.52114(17) 0.33011(15) 0.04394(10) 0.0226(4) Uani 1 1 d .
H5A H 0.4482 0.31 0.0242 0.027 Uiso 1 1 calc R
C6A C 0.62520(16) 0.28622(12) 0.02459(9) 0.0161(3) Uani 1 1 d .
C7A C 0.73276(17) 0.31349(14) 0.05222(10) 0.0223(4) Uani 1 1 d .
H7A H 0.803 0.2819 0.0381 0.027 Uiso 1 1 calc R
C8A C 0.73580(16) 0.38821(14) 0.10112(10) 0.0220(4) Uani 1 1 d .
H8A H 0.809 0.4083 0.1204 0.026 Uiso 1 1 calc R
C9A C 0.72912(17) 0.41073(14) 0.27346(9) 0.0214(4) Uani 1 1 d .
H9A H 0.8055 0.4325 0.261 0.026 Uiso 1 1 calc R
C10A C 0.7206(2) 0.32725(17) 0.30670(12) 0.0327(5) Uani 1 1 d .
C11A C 0.74516(19) 0.63880(17) 0.34075(12) 0.0334(5) Uani 1 1 d U
H11D H 0.8033 0.597 0.3635 0.05 Uiso 1 1 calc R
H11E H 0.7285 0.693 0.3723 0.05 Uiso 1 1 calc R
H11F H 0.7763 0.6622 0.295 0.05 Uiso 1 1 calc R
C12A C 0.5614(2) 0.51083(18) 0.40929(12) 0.0369(5) Uani 1 1 d .
H12D H 0.4925 0.4707 0.4 0.055 Uiso 1 1 calc R
H12E H 0.5414 0.5592 0.4452 0.055 Uiso 1 1 calc R
H12F H 0.626 0.4712 0.4271 0.055 Uiso 1 1 calc R
C13A C 0.49204(19) 0.65529(17) 0.29091(12) 0.0319(5) Uani 1 1 d .
H13D H 0.5228 0.691 0.2499 0.048 Uiso 1 1 calc R
H13E H 0.4706 0.6998 0.3293 0.048 Uiso 1 1 calc R
H13F H 0.4224 0.6192 0.2761 0.048 Uiso 1 1 calc R
H10A H 0.123(3) 0.717(2) 0.3008(15) 0.038(7) Uiso 1 1 d .
H10B H -0.010(3) 0.724(2) 0.3054(16) 0.048(9) Uiso 1 1 d .
H10C H 0.646(3) 0.3098(19) 0.3176(14) 0.032(7) Uiso 1 1 d .
H10D H 0.783(3) 0.295(3) 0.3280(18) 0.054(9) Uiso 1 1 d .

loop_
_atom_site_aniso_label
_atom_site_aniso_U_11
_atom_site_aniso_U_22
_atom_site_aniso_U_33
_atom_site_aniso_U_23
_atom_site_aniso_U_13
_atom_site_aniso_U_12
S1B 0.0357(3) 0.0257(2) 0.0242(2) 0.00311(18) -0.0012(2) -0.0031(2)
O1B 0.0310(7) 0.0142(6) 0.0207(6) -0.0018(5) 0.0009(5) -0.0078(5)
O2B 0.0273(7) 0.0338(8) 0.0322(7) 0.0151(6) -0.0005(6) 0.0067(6)
O3B 0.0290(8) 0.0321(8) 0.0326(8) 0.0156(6) -0.0003(6) -0.0061(6)
N1B 0.0247(8) 0.0197(7) 0.0183(7) 0.0030(6) 0.0020(6) 0.0002(6)
C1B 0.0213(8) 0.0146(8) 0.0187(7) -0.0011(6) 0.0005(6) -0.0037(7)
C2B 0.0198(8) 0.0129(7) 0.0178(8) 0.0009(6) 0.0005(6) -0.0003(6)
C3B 0.0199(8) 0.0115(7) 0.0146(7) -0.0021(6) 0.0011(6) -0.0004(6)
C4B 0.0179(8) 0.0175(8) 0.0184(8) -0.0003(7) 0.0007(7) 0.0039(6)
C5B 0.0174(8) 0.0173(8) 0.0190(8) 0.0009(7) 0.0032(6) -0.0012(6)
C6B 0.0203(9) 0.0142(8) 0.0154(8) 0.0013(6) 0.0009(6) 0.0028(6)
C7B 0.0196(9) 0.0191(8) 0.0221(8) 0.0014(7) -0.0027(7) 0.0008(7)
C8B 0.0163(8) 0.0191(8) 0.0237(8) 0.0013(7) 0.0000(7) -0.0031(6)
C9B 0.0252(9) 0.0158(8) 0.0202(8) -0.0012(6) 0.0046(7) -0.0019(7)
C10B 0.0350(11) 0.0190(9) 0.0342(11) -0.0046(8) 0.0058(9) -0.0019(9)
C11B 0.0398(11) 0.0390(12) 0.0322(10) 0.0118(9) 0.0014(9) -0.0119(9)
C12B 0.0466(13) 0.0332(11) 0.0195(8) -0.0008(8) -0.0049(8) -0.0040(9)
C13B 0.0449(13) 0.0299(11) 0.0322(11) 0.0054(9) -0.0056(10) 0.0100(9)
S1A 0.0298(2) 0.0312(3) 0.0260(2) -0.00561(18) 0.00011(19) 0.00042(19)
O1A 0.0292(7) 0.0190(6) 0.0212(6) 0.0031(5) -0.0020(5) -0.0066(5)
O2A 0.0249(7) 0.0206(6) 0.0247(7) -0.0040(5) 0.0043(5) 0.0043(5)
O3A 0.0235(7) 0.0286(7) 0.0261(7) -0.0098(6) -0.0004(5) -0.0046(6)
N1A 0.0213(7) 0.0155(7) 0.0157(7) 0.0020(5) 0.0015(6) -0.0025(6)
C1A 0.0224(9) 0.0196(8) 0.0175(8) 0.0007(6) 0.0003(7) -0.0020(7)
C2A 0.0207(8) 0.0151(8) 0.0183(8) 0.0003(6) -0.0023(7) 0.0004(6)
C3A 0.0204(8) 0.0152(8) 0.0149(7) 0.0021(6) -0.0009(6) 0.0005(6)
C4A 0.0194(9) 0.0232(9) 0.0266(9) -0.0079(7) -0.0028(7) 0.0057(7)
C5A 0.0164(9) 0.0253(9) 0.0262(9) -0.0069(8) -0.0040(7) 0.0008(7)
C6A 0.0200(8) 0.0134(8) 0.0148(7) 0.0002(6) -0.0001(6) -0.0010(6)
C7A 0.0155(8) 0.0243(9) 0.0270(9) -0.0058(7) 0.0023(7) 0.0017(7)
C8A 0.0151(8) 0.0247(9) 0.0261(9) -0.0054(8) -0.0013(7) -0.0013(7)
C9A 0.0269(9) 0.0196(9) 0.0178(8) 0.0003(7) -0.0020(7) -0.0012(7)
C10A 0.0397(13) 0.0270(11) 0.0316(11) 0.0095(9) -0.0058(9) -0.0012(9)
C11A 0.0306(9) 0.0365(12) 0.0331(11) -0.0120(9) -0.0050(9) -0.0010(8)
C12A 0.0420(13) 0.0475(13) 0.0212(9) -0.0025(9) 0.0064(9) -0.0005(11)
C13A 0.0280(10) 0.0324(11) 0.0354(11) -0.0092(9) -0.0005(9) 0.0043(9)

loop_
_atom_type_symbol
_atom_type_description
_atom_type_scat_dispersion_real
_atom_type_scat_dispersion_imag
_atom_type_scat_source
C C 0.0181 0.0091 'International Tables Vol C Tables 4.2.6.8 and 6.1.1.4'
H H 0 0 'International Tables Vol C Tables 4.2.6.8 and 6.1.1.4'
N N 0.0311 0.018 'International Tables Vol C Tables 4.2.6.8 and 6.1.1.4'
O O 0.0492 0.0322 'International Tables Vol C Tables 4.2.6.8 and 6.1.1.4'
S S 0.3331 0.5567 'International Tables Vol C Tables 4.2.6.8 and 6.1.1.4'

loop_
_exptl_crystal_face_index_h
_exptl_crystal_face_index_k
_exptl_crystal_face_index_l
_exptl_crystal_face_perp_dist
0 1 -1 0.0377
3 2 2 0.1919
0 0 1 0.0624
0 1 0 0.0213
0 -1 0 0.0946
0 -2 3 0.0749
-2 -3 -1 0.1944
-1 1 0 0.1554
3 -2 1 0.1979

loop_
_geom_angle_atom_site_label_1
_geom_angle_atom_site_label_2
_geom_angle_atom_site_label_3
_geom_angle
C11B S1B C13B 109.59(12)
C11B S1B C12B 109.35(11)
C13B S1B C12B 110.87(11)
C11B S1B C1B 113.49(10)
C13B S1B C1B 108.02(9)
C12B S1B C1B 105.47(9)
C2B O1B H1B 109.5
O2B N1B O3B 122.93(15)
O2B N1B C6B 119.32(15)
O3B N1B C6B 117.74(15)
C9B C1B C2B 112.54(15)
C9B C1B S1B 110.62(12)
C2B C1B S1B 113.45(12)
C9B C1B H1BA 106.6
C2B C1B H1BA 106.6
S1B C1B H1BA 106.6
O1B C2B C3B 112.98(14)
O1B C2B C1B 107.89(14)
C3B C2B C1B 109.77(13)
O1B C2B H2B 108.7
C3B C2B H2B 108.7
C1B C2B H2B 108.7
C8B C3B C4B 119.61(15)
C8B C3B C2B 121.42(16)
C4B C3B C2B 118.89(16)
C5B C4B C3B 120.87(16)
C5B C4B H4B 119.6
C3B C4B H4B 119.6
C6B C5B C4B 117.80(16)
C6B C5B H5B 121.1
C4B C5B H5B 121.1
C7B C6B C5B 122.85(16)
C7B C6B N1B 118.77(15)
C5B C6B N1B 118.38(16)
C6B C7B C8B 118.35(17)
C6B C7B H7B 120.8
C8B C7B H7B 120.8
C7B C8B C3B 120.48(17)
C7B C8B H8B 119.8
C3B C8B H8B 119.8
C10B C9B C1B 124.54(19)
C10B C9B H9B 117.7
C1B C9B H9B 117.7
C9B C10B H10A 119.2(19)
C9B C10B H10B 122(2)
H10A C10B H10B 119(3)
S1B C11B H11A 109.5
S1B C11B H11B 109.5
H11A C11B H11B 109.5
S1B C11B H11C 109.5
H11A C11B H11C 109.5
H11B C11B H11C 109.5
S1B C12B H12A 109.5
S1B C12B H12B 109.5
H12A C12B H12B 109.5
S1B C12B H12C 109.5
H12A C12B H12C 109.5
H12B C12B H12C 109.5
S1B C13B H13A 109.5
S1B C13B H13B 109.5
H13A C13B H13B 109.5
S1B C13B H13C 109.5
H13A C13B H13C 109.5
H13B C13B H13C 109.5
C11A S1A C12A 109.11(11)
C11A S1A C13A 108.73(11)
C12A S1A C13A 111.75(11)
C11A S1A C1A 112.54(9)
C12A S1A C1A 106.85(9)
C13A S1A C1A 107.88(9)
C2A O1A H1A 109.5
O2A N1A O3A 123.15(15)
O2A N1A C6A 118.87(15)
O3A N1A C6A 117.98(15)
C9A C1A C2A 112.97(15)
C9A C1A S1A 110.15(12)
C2A C1A S1A 112.32(12)
C9A C1A H1AA 107
C2A C1A H1AA 107
S1A C1A H1AA 107
O1A C2A C3A 112.40(15)
O1A C2A C1A 107.53(14)
C3A C2A C1A 110.91(14)
O1A C2A H2A 108.6
C3A C2A H2A 108.6
C1A C2A H2A 108.6
C4A C3A C8A 119.18(16)
C4A C3A C2A 119.77(16)
C8A C3A C2A 121.04(16)
C5A C4A C3A 121.01(17)
C5A C4A H4A 119.5
C3A C4A H4A 119.5
C6A C5A C4A 118.14(17)
C6A C5A H5A 120.9
C4A C5A H5A 120.9
C7A C6A C5A 122.53(16)
C7A C6A N1A 118.93(16)
C5A C6A N1A 118.53(16)
C6A C7A C8A 118.39(17)
C6A C7A H7A 120.8
C8A C7A H7A 120.8
C7A C8A C3A 120.74(17)
C7A C8A H8A 119.6
C3A C8A H8A 119.6
C10A C9A C1A 124.67(19)
C10A C9A H9A 117.7
C1A C9A H9A 117.7
C9A C10A H10C 114.4(17)
C9A C10A H10D 125(2)
H10C C10A H10D 119(3)
S1A C11A H11D 109.5
S1A C11A H11E 109.5
H11D C11A H11E 109.5
S1A C11A H11F 109.5
H11D C11A H11F 109.5
H11E C11A H11F 109.5
S1A C12A H12D 109.5
S1A C12A H12E 109.5
H12D C12A H12E 109.5
S1A C12A H12F 109.5
H12D C12A H12F 109.5
H12E C12A H12F 109.5
S1A C13A H13D 109.5
S1A C13A H13E 109.5
H13D C13A H13E 109.5
S1A C13A H13F 109.5
H13D C13A H13F 109.5
H13E C13A H13F 109.5

loop_
_geom_bond_atom_site_label_1
_geom_bond_atom_site_label_2
_geom_bond_distance
S1B C11B 1.850(2)
S1B C13B 1.873(2)
S1B C12B 1.877(2)
S1B C1B 1.9038(18)
O1B C2B 1.418(2)
O1B H1B 0.84
O2B N1B 1.222(2)
O3B N1B 1.236(2)
N1B C6B 1.466(2)
C1B C9B 1.507(3)
C1B C2B 1.543(2)
C1B H1BA 1
C2B C3B 1.515(2)
C2B H2B 1
C3B C8B 1.392(2)
C3B C4B 1.393(3)
C4B C5B 1.392(3)
C4B H4B 0.95
C5B C6B 1.385(3)
C5B H5B 0.95
C6B C7B 1.384(3)
C7B C8B 1.389(3)
C7B H7B 0.95
C8B H8B 0.95
C9B C10B 1.328(3)
C9B H9B 0.95
C10B H10A 0.89(3)
C10B H10B 0.88(3)
C11B H11A 0.98
C11B H11B 0.98
C11B H11C 0.98
C12B H12A 0.98
C12B H12B 0.98
C12B H12C 0.98
C13B H13A 0.98
C13B H13B 0.98
C13B H13C 0.98
S1A C11A 1.859(2)
S1A C12A 1.869(2)
S1A C13A 1.874(2)
S1A C1A 1.9084(19)
O1A C2A 1.418(2)
O1A H1A 0.84
O2A N1A 1.220(2)
O3A N1A 1.233(2)
N1A C6A 1.470(2)
C1A C9A 1.499(3)
C1A C2A 1.547(2)
C1A H1AA 1
C2A C3A 1.517(2)
C2A H2A 1
C3A C4A 1.391(3)
C3A C8A 1.393(3)
C4A C5A 1.390(3)
C4A H4A 0.95
C5A C6A 1.382(3)
C5A H5A 0.95
C6A C7A 1.382(3)
C7A C8A 1.389(3)
C7A H7A 0.95
C8A H8A 0.95
C9A C10A 1.328(3)
C9A H9A 0.95
C10A H10C 0.90(3)
C10A H10D 0.94(3)
C11A H11D 0.98
C11A H11E 0.98
C11A H11F 0.98
C12A H12D 0.98
C12A H12E 0.98
C12A H12F 0.98
C13A H13D 0.98
C13A H13E 0.98
C13A H13F 0.98

loop_
_geom_torsion_atom_site_label_1
_geom_torsion_atom_site_label_2
_geom_torsion_atom_site_label_3
_geom_torsion_atom_site_label_4
_geom_torsion
C11B S1B C1B C9B 49.57(16)
C13B S1B C1B C9B 171.30(14)
C12B S1B C1B C9B -70.11(15)
C11B S1B C1B C2B -78.00(16)
C13B S1B C1B C2B 43.72(16)
C12B S1B C1B C2B 162.32(14)
C9B C1B C2B O1B -63.48(18)
S1B C1B C2B O1B 63.08(16)
C9B C1B C2B C3B 60.02(19)
S1B C1B C2B C3B -173.41(12)
O1B C2B C3B C8B 24.0(2)
C1B C2B C3B C8B -96.44(19)
O1B C2B C3B C4B -159.18(15)
C1B C2B C3B C4B 80.35(19)
C8B C3B C4B C5B 2.1(3)
C2B C3B C4B C5B -174.79(15)
C3B C4B C5B C6B -0.9(3)
C4B C5B C6B C7B -0.8(3)
C4B C5B C6B N1B 178.36(15)
O2B N1B C6B C7B -3.7(3)
O3B N1B C6B C7B 176.90(17)
O2B N1B C6B C5B 177.12(17)
O3B N1B C6B C5B -2.3(2)
C5B C6B C7B C8B 1.2(3)
N1B C6B C7B C8B -177.90(16)
C6B C7B C8B C3B 0.0(3)
C4B C3B C8B C7B -1.6(3)
C2B C3B C8B C7B 175.19(16)
C2B C1B C9B C10B -134.9(2)
S1B C1B C9B C10B 97.0(2)
C11A S1A C1A C9A 52.57(16)
C12A S1A C1A C9A -67.18(16)
C13A S1A C1A C9A 172.52(14)
C11A S1A C1A C2A -74.31(16)
C12A S1A C1A C2A 165.95(14)
C13A S1A C1A C2A 45.64(16)
C9A C1A C2A O1A -60.49(19)
S1A C1A C2A O1A 64.85(16)
C9A C1A C2A C3A 62.8(2)
S1A C1A C2A C3A -171.89(12)
O1A C2A C3A C4A -147.84(16)
C1A C2A C3A C4A 91.8(2)
O1A C2A C3A C8A 33.4(2)
C1A C2A C3A C8A -87.1(2)
C8A C3A C4A C5A 0.5(3)
C2A C3A C4A C5A -178.29(18)
C3A C4A C5A C6A -0.3(3)
C4A C5A C6A C7A 0.1(3)
C4A C5A C6A N1A -179.12(17)
O2A N1A C6A C7A -1.1(2)
O3A N1A C6A C7A 179.59(17)
O2A N1A C6A C5A 178.19(17)
O3A N1A C6A C5A -1.1(2)
C5A C6A C7A C8A -0.2(3)
N1A C6A C7A C8A 178.99(16)
C6A C7A C8A C3A 0.5(3)
C4A C3A C8A C7A -0.7(3)
C2A C3A C8A C7A 178.14(17)
C2A C1A C9A C10A -135.4(2)
S1A C1A C9A C10A 98.1(2)
